data_7214594
loop_
_publ_author_name
'Wang, Hai-Ning'
'Liu, Fu-Hong'
'Zhu, Yan-Fei'
'Wang, Xin-Long'
'Chen, Zhi-Hui'
'Su, Zhong-Min'

_publ_section_title
;
 Synthesis and property investigation of two hexa-cobalt cluster based
 porous coordination polymers
;
_journal_issue 37
_journal_name_full CrystEngComm
_journal_page_first 7402
_journal_paper_doi 10.1039/c3ce41044g
_journal_volume 15
_journal_year 2013
_chemical_formula_moiety 'C68 H83 Co6 N7 O33'
_chemical_formula_sum 'C68 H83 Co6 N7 O33'
_chemical_formula_weight 1879.99
_chemical_name_systematic
;
 ?
;
_space_group_IT_number 14
_symmetry_cell_setting monoclinic
_symmetry_space_group_name_Hall '-P 2ybc'
_symmetry_space_group_name_H-M 'P 1 21/c 1'
_atom_sites_solution_hydrogens geom
_atom_sites_solution_primary direct
_atom_sites_solution_secondary difmap
_audit_creation_method SHELXL-97
_cell_angle_alpha 90.00
_cell_angle_beta 93.658(5)
_cell_angle_gamma 90.00
_cell_formula_units_Z 4
_cell_length_a 10.806(3)
_cell_length_b 28.5540(14)
_cell_length_c 24.3290(15)
_cell_measurement_reflns_used 30872
_cell_measurement_temperature 293(2)
_cell_measurement_theta_max 23.07
_cell_measurement_theta_min 1.10
_cell_volume 7492(2)
_computing_cell_refinement 'SMART (Bruker, 1997)'
_computing_data_collection 'SMART (Bruker, 1997)'
_computing_data_reduction SAINT
_computing_molecular_graphics 'SHELXTL-PLUS (Sheldrick, 1990)'
_computing_publication_material SHELXL-97
_computing_structure_refinement 'SHELXL-97 (Sheldrick, 1997)'
_computing_structure_solution 'SHELXS-97(Sheldrick, 1997)'
_diffrn_ambient_temperature 293(2)
_diffrn_measured_fraction_theta_full 0.987
_diffrn_measured_fraction_theta_max 0.987
_diffrn_measurement_device_type 'Bruker APEX CCD area-detector'
_diffrn_measurement_method '\w scans'
_diffrn_radiation_monochromator graphite
_diffrn_radiation_source 'fine-focus sealed tube'
_diffrn_radiation_type MoK\a
_diffrn_radiation_wavelength 0.71069
_diffrn_reflns_av_R_equivalents 0.0914
_diffrn_reflns_av_sigmaI/netI 0.0941
_diffrn_reflns_limit_h_max 11
_diffrn_reflns_limit_h_min -11
_diffrn_reflns_limit_k_max 27
_diffrn_reflns_limit_k_min -31
_diffrn_reflns_limit_l_max 26
_diffrn_reflns_limit_l_min -26
_diffrn_reflns_number 30872
_diffrn_reflns_theta_full 23.07
_diffrn_reflns_theta_max 23.07
_diffrn_reflns_theta_min 1.10
_exptl_absorpt_coefficient_mu 1.394
_exptl_absorpt_correction_T_max 0.8396
_exptl_absorpt_correction_T_min 0.7975
_exptl_absorpt_correction_type multi-scan
_exptl_absorpt_process_details 'SADABS(Sheldrick, 1996)'
_exptl_crystal_colour purple
_exptl_crystal_density_diffrn 1.667
_exptl_crystal_density_method 'not measured'
_exptl_crystal_description block
_exptl_crystal_F_000 3864
_exptl_crystal_size_max 0.17
_exptl_crystal_size_mid 0.15
_exptl_crystal_size_min 0.13
_platon_squeeze_details
;
;
_refine_diff_density_max 3.663
_refine_diff_density_min -1.601
_refine_diff_density_rms 0.250
_refine_ls_extinction_method none
_refine_ls_goodness_of_fit_ref 1.289
_refine_ls_hydrogen_treatment mixed
_refine_ls_matrix_type full
_refine_ls_number_parameters 649
_refine_ls_number_reflns 10382
_refine_ls_number_restraints 174
_refine_ls_restrained_S_all 1.294
_refine_ls_R_factor_all 0.1497
_refine_ls_R_factor_gt 0.1299
_refine_ls_shift/su_max 0.001
_refine_ls_shift/su_mean 0.000
_refine_ls_structure_factor_coef Fsqd
_refine_ls_weighting_details 'calc w=1/[\s^2^(Fo^2^)+(0.2000P)^2^+0.0000P] where P=(Fo^2^+2Fc^2^)/3'
_refine_ls_weighting_scheme calc
_refine_ls_wR_factor_gt 0.3308
_refine_ls_wR_factor_ref 0.3457
_reflns_number_gt 7311
_reflns_number_total 10382
_reflns_threshold_expression >2\s(I)
_cod_data_source_file c3ce41044g.txt
_cod_data_source_block 1
_cod_depositor_comments
;
The following automatic conversions were performed:

'_symmetry_cell_setting' value 'Monoclinic' changed to 'monoclinic'
according to
/usr/data/users/saulius/automatic-downloads/retrospective/RSC/lib/dictionaries/cif_core.dic
dictionary named 'cif_core.dic' version 2.4.2 from 2011-04-26.

Automatic conversion script
Id: cif_fix_values 2281 2013-09-26 08:29:07Z andrius 
;
_cod_original_cell_volume 7491.5(18)
_cod_original_sg_symbol_H-M 'P2(1)/c  '
_cod_database_code 7214594

loop_
_symmetry_equiv_pos_as_xyz
'x, y, z'
'-x, y+1/2, -z+1/2'
'-x, -y, -z'
'x, -y-1/2, z-1/2'

loop_
_atom_site_label
_atom_site_type_symbol
_atom_site_fract_x
_atom_site_fract_y
_atom_site_fract_z
_atom_site_U_iso_or_equiv
_atom_site_adp_type
_atom_site_occupancy
_atom_site_symmetry_multiplicity
_atom_site_calc_flag
_atom_site_refinement_flags
C1 C -0.4518(9) 0.1430(4) 0.5639(4) 0.019(2) Uani 1 1 d U
C2 C -0.5167(10) 0.1822(4) 0.5907(4) 0.024(2) Uani 1 1 d U
C3 C -0.6099(13) 0.1744(4) 0.6262(5) 0.047(4) Uani 1 1 d .
H3 H -0.6313 0.1439 0.6352 0.056 Uiso 1 1 calc R
C4 C -0.6699(14) 0.2108(5) 0.6478(6) 0.055(4) Uani 1 1 d U
H4 H -0.7344 0.2052 0.6704 0.066 Uiso 1 1 calc R
C5 C -0.6378(13) 0.2554(5) 0.6370(5) 0.049(3) Uani 1 1 d U
H5 H -0.6814 0.2799 0.6518 0.058 Uiso 1 1 calc R
C6 C -0.5429(11) 0.2650(4) 0.6048(5) 0.029(3) Uani 1 1 d U
C7 C -0.5054(12) 0.3135(4) 0.5928(5) 0.031(3) Uani 1 1 d .
C8 C -0.4718(10) 0.3565(4) 0.4365(4) 0.023(2) Uani 1 1 d U
C9 C -0.5430(10) 0.3184(4) 0.4078(4) 0.024(2) Uani 1 1 d U
C10 C -0.6374(13) 0.3264(5) 0.3678(5) 0.046(3) Uani 1 1 d U
H10 H -0.6581 0.3569 0.3574 0.055 Uiso 1 1 calc R
C11 C -0.6992(14) 0.2899(5) 0.3441(6) 0.052(4) Uani 1 1 d U
H11 H -0.7630 0.2956 0.3175 0.063 Uiso 1 1 calc R
C12 C -0.6697(12) 0.2435(4) 0.3587(5) 0.041(3) Uani 1 1 d U
H12 H -0.7182 0.2190 0.3442 0.049 Uiso 1 1 calc R
C13 C -0.5729(9) 0.2345(3) 0.3932(4) 0.022(2) Uani 1 1 d U
C14 C -0.5364(10) 0.1863(4) 0.4083(4) 0.025(2) Uani 1 1 d U
C15 C -0.5070(11) 0.2714(4) 0.4185(5) 0.032(3) Uani 1 1 d .
H15 H -0.4387 0.2652 0.4426 0.039 Uiso 1 1 calc R
C16 C -0.7069(10) 0.0475(4) 0.5041(4) 0.024(2) Uani 1 1 d U
C17 C -0.8091(11) 0.0398(4) 0.5363(4) 0.029(3) Uani 1 1 d U
C18 C -0.9284(9) 0.0566(4) 0.5215(4) 0.021(2) Uani 1 1 d .
H18 H -0.9405 0.0747 0.4898 0.025 Uiso 1 1 calc R
C19 C -1.0272(10) 0.0475(4) 0.5517(4) 0.023(2) Uani 1 1 d .
O22 O -0.4520(7) 0.0076(3) 0.6060(3) 0.0307(18) Uani 1 1 d .
C20 C -1.0164(11) 0.0198(5) 0.5982(5) 0.051(4) Uani 1 1 d .
H20 H -1.0850 0.0114 0.6171 0.061 Uiso 1 1 calc R
C21 C -0.8926(14) 0.0048(5) 0.6157(6) 0.058(4) Uani 1 1 d U
H21 H -0.8813 -0.0127 0.6478 0.070 Uiso 1 1 calc R
C22 C -0.7930(12) 0.0150(4) 0.5877(5) 0.040(3) Uani 1 1 d .
H22 H -0.7142 0.0060 0.6014 0.049 Uiso 1 1 calc R
C23 C -0.4342(10) -0.0130(4) 0.6487(4) 0.026(3) Uani 1 1 d .
C24 C -0.4459(14) 0.0134(4) 0.7008(5) 0.043(3) Uani 1 1 d .
C25 C -0.472(2) 0.0612(5) 0.7003(6) 0.082(6) Uani 1 1 d .
H25 H -0.4846 0.0769 0.6670 0.098 Uiso 1 1 calc R
C26 C -0.4784(15) 0.0852(6) 0.7498(6) 0.061(4) Uani 1 1 d U
H26 H -0.4724 0.1177 0.7512 0.074 Uiso 1 1 calc R
C27 C -0.4947(14) 0.0584(5) 0.7985(6) 0.055(4) Uani 1 1 d U
H27 H -0.5280 0.0721 0.8289 0.067 Uiso 1 1 calc R
C28 C -0.4609(14) 0.0122(4) 0.7998(4) 0.043(3) Uani 1 1 d .
C29 C -0.4620(10) -0.0141(4) 0.8520(4) 0.025(2) Uani 1 1 d .
C30 C -0.4431(15) -0.0106(4) 0.7508(5) 0.057(4) Uani 1 1 d .
H30 H -0.4290 -0.0427 0.7512 0.069 Uiso 1 1 calc R
C31 C -0.4816(12) 0.2284(4) 0.5813(5) 0.041(3) Uani 1 1 d .
H31 H -0.4165 0.2346 0.5592 0.049 Uiso 1 1 calc R
C32 C -0.0478(11) 0.4534(4) 0.4482(4) 0.030(3) Uani 1 1 d .
C33 C -0.1633(9) 0.4416(4) 0.4672(4) 0.022(2) Uani 1 1 d U
C34 C -0.0484(12) 0.4818(5) 0.4027(5) 0.048(4) Uani 1 1 d .
H34 H -0.1221 0.4911 0.3841 0.058 Uiso 1 1 calc R
C35 C 0.0714(12) 0.4966(6) 0.3849(5) 0.064(5) Uani 1 1 d .
H35 H 0.0724 0.5138 0.3525 0.077 Uiso 1 1 calc R
C36 C 0.1816(11) 0.4872(5) 0.4122(4) 0.037(3) Uani 1 1 d .
H36 H 0.2564 0.4971 0.3993 0.045 Uiso 1 1 calc R
C37 C 0.0670(8) 0.4436(3) 0.4773(4) 0.017(2) Uani 1 1 d .
H37 H 0.0671 0.4244 0.5082 0.020 Uiso 1 1 calc R
C39 C -0.7083(11) 0.4529(4) 0.4946(5) 0.032(3) Uani 1 1 d U
C41 C -1.1573(9) 0.0613(4) 0.5323(4) 0.020(2) Uani 1 1 d U
O9 O -0.2476(6) 0.0479(2) 0.5543(3) 0.0245(17) Uani 1 1 d .
O18 O -0.4816(7) 0.4936(3) 0.3950(3) 0.0318(19) Uani 1 1 d .
O1 O -0.7161(7) 0.0768(3) 0.4649(3) 0.0297(18) Uani 1 1 d .
O2 O -0.6106(6) 0.0214(2) 0.5113(3) 0.0186(15) Uani 1 1 d U
O3 O -0.4990(7) 0.1030(2) 0.5663(3) 0.0293(18) Uani 1 1 d .
O4 O -0.3605(8) 0.1534(3) 0.5404(4) 0.046(2) Uani 1 1 d .
O5 O -0.4328(10) 0.1815(4) 0.4328(5) 0.069(3) Uani 1 1 d U
O7 O -0.6059(8) 0.1541(3) 0.3962(4) 0.042(2) Uani 1 1 d .
O10 O -0.5170(7) 0.3971(2) 0.4317(3) 0.0308(18) Uani 1 1 d .
O11 O -0.3779(8) 0.3461(3) 0.4614(4) 0.048(2) Uani 1 1 d .
O19 O -0.2634(7) 0.4526(3) 0.4438(3) 0.0334(19) Uani 1 1 d .
O20 O -0.1582(7) 0.4077(3) 0.5066(3) 0.041(2) Uani 1 1 d .
O12 O -0.4042(10) 0.3189(3) 0.5715(5) 0.072(4) Uani 1 1 d .
O13 O -0.5781(9) 0.3445(3) 0.5996(4) 0.045(2) Uani 1 1 d .
O17 O -0.6146(6) 0.4789(2) 0.4875(3) 0.0200(15) Uani 1 1 d U
O16 O -0.7077(7) 0.4217(2) 0.5328(3) 0.0274(17) Uani 1 1 d .
O15 O -0.5608(9) 0.4431(3) 0.6514(3) 0.046(2) Uani 1 1 d .
O14 O -0.4084(6) 0.4234(2) 0.5424(2) 0.0152(14) Uani 1 1 d U
O6 O -0.4186(6) 0.0763(2) 0.4567(3) 0.0197(15) Uani 1 1 d U
O8 O -0.5934(9) 0.0558(3) 0.3466(3) 0.040(2) Uani 1 1 d .
Co1 Co -0.43782(12) 0.45492(4) 0.46562(5) 0.0163(4) Uani 1 1 d .
Co2 Co -0.42827(12) 0.04517(4) 0.53349(5) 0.0175(4) Uani 1 1 d .
Co3 Co -0.55845(13) 0.41065(4) 0.58015(5) 0.0199(4) Uani 1 1 d .
Co4 Co -0.58070(13) 0.08870(4) 0.41781(5) 0.0194(4) Uani 1 1 d .
Co5 Co -0.29020(14) 0.36609(5) 0.53673(6) 0.0306(5) Uani 1 1 d .
Co6 Co -0.30214(14) 0.13449(5) 0.46344(6) 0.0310(5) Uani 1 1 d .
O21 O -1.1612(7) 0.0929(3) 0.4916(3) 0.041(2) Uani 1 1 d U
C40 C 0.1763(10) 0.4609(4) 0.4623(4) 0.027(2) Uani 1 1 d U
O1W O -0.1623(13) 0.1873(4) 0.4653(5) 0.095(4) Uani 1 1 d .
O3W O -0.1575(11) 0.3133(4) 0.5298(5) 0.088(4) Uani 1 1 d .
O4W O -0.2136(12) 0.3815(4) 0.6179(5) 0.086(4) Uani 1 1 d U
O2W O -0.2583(12) 0.1194(5) 0.3792(5) 0.090(4) Uani 1 1 d U

loop_
_atom_site_aniso_label
_atom_site_aniso_U_11
_atom_site_aniso_U_22
_atom_site_aniso_U_33
_atom_site_aniso_U_23
_atom_site_aniso_U_13
_atom_site_aniso_U_12
C1 0.012(4) 0.020(4) 0.025(4) -0.002(3) 0.002(3) 0.000(3)
C2 0.029(4) 0.016(4) 0.028(4) 0.004(3) 0.008(3) 0.005(3)
C3 0.070(10) 0.010(6) 0.067(9) -0.001(6) 0.050(8) -0.005(6)
C4 0.056(5) 0.050(5) 0.062(5) 0.001(4) 0.022(4) 0.001(4)
C5 0.052(5) 0.040(5) 0.054(5) 0.005(4) 0.008(4) -0.002(4)
C6 0.031(4) 0.020(4) 0.038(4) 0.004(4) 0.011(4) 0.007(4)
C7 0.045(8) 0.014(6) 0.035(6) 0.003(5) 0.015(6) -0.009(6)
C8 0.018(4) 0.022(4) 0.030(4) -0.001(3) 0.000(3) -0.001(4)
C9 0.030(4) 0.015(4) 0.027(4) 0.001(3) -0.005(3) -0.005(3)
C10 0.049(5) 0.034(5) 0.054(5) 0.006(4) -0.005(4) -0.001(4)
C11 0.053(5) 0.048(5) 0.054(5) 0.000(4) -0.010(4) 0.002(4)
C12 0.045(5) 0.029(5) 0.049(5) -0.004(4) -0.005(4) 0.000(4)
C13 0.017(4) 0.014(4) 0.035(4) 0.006(3) 0.002(3) -0.002(3)
C14 0.030(4) 0.023(4) 0.023(4) 0.000(3) -0.002(4) 0.001(4)
C15 0.028(6) 0.023(6) 0.046(7) 0.006(5) 0.004(5) 0.004(5)
C16 0.021(4) 0.019(4) 0.032(4) -0.002(4) 0.001(3) 0.003(3)
C17 0.034(5) 0.024(4) 0.030(4) -0.001(3) 0.003(4) 0.012(4)
C18 0.007(5) 0.020(6) 0.036(6) 0.005(5) 0.000(4) -0.002(4)
C19 0.028(6) 0.018(6) 0.025(5) 0.004(4) 0.011(5) 0.010(5)
O22 0.032(5) 0.037(5) 0.023(4) 0.001(4) 0.002(3) -0.006(4)
C20 0.022(7) 0.084(11) 0.049(8) 0.008(7) 0.012(6) 0.031(7)
C21 0.055(5) 0.066(6) 0.054(5) 0.013(4) 0.005(4) 0.006(4)
C22 0.035(7) 0.049(8) 0.038(7) 0.018(6) 0.006(6) 0.014(6)
C23 0.026(6) 0.036(7) 0.018(6) 0.005(5) 0.007(5) 0.007(5)
C24 0.083(10) 0.015(6) 0.029(6) 0.004(5) -0.010(6) -0.014(6)
C25 0.19(2) 0.026(8) 0.036(8) 0.014(6) 0.023(10) 0.006(10)
C26 0.072(6) 0.053(6) 0.059(5) -0.002(4) 0.003(4) 0.004(4)
C27 0.069(6) 0.047(5) 0.050(5) -0.006(4) 0.004(4) 0.001(4)
C28 0.091(11) 0.018(6) 0.021(6) 0.007(5) 0.011(6) 0.000(6)
C29 0.030(6) 0.021(6) 0.026(6) -0.006(5) 0.011(5) -0.002(5)
C30 0.118(14) 0.014(7) 0.042(8) 0.008(5) 0.014(8) -0.002(7)
C31 0.048(8) 0.025(7) 0.050(8) -0.005(6) 0.000(6) 0.000(6)
C32 0.047(8) 0.014(6) 0.025(6) -0.003(5) -0.017(5) -0.007(5)
C33 0.016(4) 0.031(4) 0.018(4) -0.002(3) 0.002(3) 0.012(4)
C34 0.031(7) 0.074(10) 0.036(7) 0.008(7) -0.020(6) -0.030(7)
C35 0.030(8) 0.128(15) 0.033(7) 0.034(8) 0.000(6) -0.030(9)
C36 0.032(7) 0.062(9) 0.017(5) 0.012(5) -0.006(5) -0.006(6)
C37 0.007(5) 0.013(5) 0.031(5) -0.003(4) 0.006(4) -0.006(4)
C39 0.029(4) 0.027(4) 0.039(4) -0.003(4) 0.005(4) -0.005(4)
C41 0.017(4) 0.025(4) 0.017(4) -0.004(3) -0.002(3) -0.003(3)
O9 0.018(4) 0.024(4) 0.034(4) 0.002(3) 0.017(3) 0.011(3)
O18 0.032(5) 0.036(5) 0.026(4) 0.005(4) -0.010(3) -0.003(4)
O1 0.023(4) 0.022(4) 0.045(5) 0.009(4) 0.002(3) 0.003(3)
O2 0.012(3) 0.017(3) 0.027(3) 0.003(3) 0.006(2) 0.006(3)
O3 0.029(4) 0.009(4) 0.052(5) 0.001(3) 0.009(4) 0.002(3)
O4 0.038(5) 0.035(5) 0.068(6) -0.006(4) 0.024(5) -0.014(4)
O5 0.067(5) 0.057(5) 0.082(5) 0.002(4) -0.011(4) 0.006(4)
O7 0.041(5) 0.015(4) 0.067(6) 0.008(4) -0.013(4) 0.004(4)
O10 0.038(5) 0.008(4) 0.046(5) 0.003(3) -0.001(4) 0.002(3)
O11 0.041(6) 0.022(4) 0.078(6) -0.021(4) -0.027(5) 0.012(4)
O19 0.016(4) 0.028(4) 0.056(5) 0.002(4) -0.007(4) -0.003(3)
O20 0.025(4) 0.050(6) 0.049(5) 0.004(4) 0.010(4) -0.007(4)
O12 0.073(7) 0.024(5) 0.127(9) 0.008(5) 0.069(7) 0.007(5)
O13 0.065(6) 0.007(4) 0.067(6) 0.006(4) 0.026(5) -0.009(4)
O17 0.013(3) 0.017(3) 0.030(3) 0.002(3) 0.000(3) -0.009(3)
O16 0.023(4) 0.021(4) 0.039(4) 0.006(3) 0.004(3) -0.005(3)
O15 0.068(6) 0.032(5) 0.037(5) -0.016(4) 0.008(4) -0.013(4)
O14 0.021(3) 0.007(3) 0.018(3) 0.007(2) 0.007(2) -0.001(2)
O6 0.020(3) 0.013(3) 0.026(3) 0.001(2) -0.003(3) 0.001(3)
O8 0.079(7) 0.012(4) 0.029(4) -0.006(3) -0.007(4) 0.003(4)
Co1 0.0124(8) 0.0112(8) 0.0254(8) 0.0018(5) 0.0009(6) -0.0011(5)
Co2 0.0103(8) 0.0132(8) 0.0293(8) 0.0034(6) 0.0024(6) 0.0014(5)
Co3 0.0220(8) 0.0107(8) 0.0277(8) 0.0010(6) 0.0074(6) -0.0001(6)
Co4 0.0207(8) 0.0100(7) 0.0269(8) 0.0010(5) -0.0024(6) 0.0007(6)
Co5 0.0216(9) 0.0236(9) 0.0469(10) 0.0111(7) 0.0036(7) 0.0030(7)
Co6 0.0224(9) 0.0228(9) 0.0474(10) 0.0126(7) 0.0002(7) -0.0031(7)
O21 0.025(3) 0.049(4) 0.048(4) 0.006(3) 0.001(3) 0.011(3)
C40 0.030(4) 0.024(4) 0.026(4) 0.001(3) -0.002(4) -0.009(4)
O1W 0.104(10) 0.080(9) 0.102(9) 0.025(7) 0.004(8) -0.064(8)
O3W 0.091(9) 0.070(8) 0.106(9) 0.029(7) 0.022(7) 0.067(7)
O4W 0.087(5) 0.092(5) 0.077(5) 0.002(4) 0.000(4) 0.003(4)
O2W 0.090(5) 0.096(5) 0.084(5) 0.005(4) 0.005(4) -0.002(4)

loop_
_atom_type_symbol
_atom_type_description
_atom_type_scat_dispersion_real
_atom_type_scat_dispersion_imag
_atom_type_scat_source
C C 0.0033 0.0016 'International Tables Vol C Tables 4.2.6.8 and 6.1.1.4'
H H 0.0000 0.0000 'International Tables Vol C Tables 4.2.6.8 and 6.1.1.4'
N N 0.0061 0.0033 'International Tables Vol C Tables 4.2.6.8 and 6.1.1.4'
O O 0.0106 0.0060 'International Tables Vol C Tables 4.2.6.8 and 6.1.1.4'
Co Co 0.3494 0.9721 'International Tables Vol C Tables 4.2.6.8 and 6.1.1.4'

loop_
_geom_angle_atom_site_label_1
_geom_angle_atom_site_label_2
_geom_angle_atom_site_label_3
_geom_angle
_geom_angle_site_symmetry_1
_geom_angle_site_symmetry_3
O4 C1 O3 126.4(10) . .
O4 C1 C2 116.3(9) . .
O3 C1 C2 117.3(9) . .
C31 C2 C3 118.0(10) . .
C31 C2 C1 119.7(10) . .
C3 C2 C1 122.2(10) . .
C4 C3 C2 120.3(11) . .
C5 C4 C3 121.0(13) . .
C4 C5 C6 121.2(13) . .
C5 C6 C31 119.0(11) . .
C5 C6 C7 122.1(11) . .
C31 C6 C7 118.9(10) . .
O13 C7 O12 124.3(10) . .
O13 C7 C6 118.2(10) . .
O12 C7 C6 117.2(11) . .
O11 C8 O10 126.2(10) . .
O11 C8 C9 117.3(10) . .
O10 C8 C9 116.5(9) . .
C10 C9 C15 118.0(10) . .
C10 C9 C8 123.1(10) . .
C15 C9 C8 118.7(10) . .
C11 C10 C9 119.7(12) . .
C10 C11 C12 121.6(13) . .
C13 C12 C11 120.0(12) . .
C12 C13 C15 119.7(10) . .
C12 C13 C14 121.8(10) . .
C15 C13 C14 118.4(9) . .
O7 C14 O5 123.9(11) . .
O7 C14 C13 119.8(10) . .
O5 C14 C13 116.3(10) . .
C13 C15 C9 120.6(10) . .
O1 C16 O2 120.7(9) . .
O1 C16 C17 119.6(9) . .
O2 C16 C17 119.4(9) . .
C18 C17 C16 122.9(10) . .
C18 C17 C22 116.8(10) . .
C16 C17 C22 120.2(10) . .
C19 C18 C17 122.4(10) . .
C18 C19 C20 121.7(10) . .
C18 C19 C41 122.0(9) . .
C20 C19 C41 115.8(10) . .
C23 O22 Co2 163.7(8) . .
C19 C20 C21 116.2(12) . .
C22 C21 C20 123.0(13) . .
C21 C22 C17 119.4(12) . .
O22 C23 O8 125.4(10) . 3_456
O22 C23 C24 118.1(10) . .
O8 C23 C24 116.5(9) 3_456 .
C30 C24 C25 118.8(12) . .
C30 C24 C23 119.8(10) . .
C25 C24 C23 121.1(11) . .
C24 C25 C26 119.8(13) . .
C25 C26 C27 117.8(14) . .
C28 C27 C26 119.2(13) . .
C27 C28 C30 119.1(11) . .
C27 C28 C29 119.5(11) . .
C30 C28 C29 120.8(10) . .
O18 C29 O15 124.5(10) 4_566 2_446
O18 C29 C28 120.2(10) 4_566 .
O15 C29 C28 115.3(9) 2_446 .
C24 C30 C28 121.7(12) . .
C6 C31 C2 120.4(12) . .
C34 C32 C33 116.8(11) . .
C34 C32 C37 118.6(11) . .
C33 C32 C37 123.9(9) . .
O19 C33 O20 120.1(10) . .
O19 C33 C32 124.2(10) . .
O20 C33 C32 114.0(9) . .
C32 C34 C35 117.0(12) . .
C36 C35 C34 124.7(12) . .
C35 C36 C40 116.0(11) . .
C40 C37 C32 123.1(10) . .
O17 C39 O16 122.2(10) . .
O17 C39 C40 119.9(10) . 1_455
O16 C39 C40 117.7(10) . 1_455
O9 C41 O21 123.7(9) 1_455 .
O9 C41 C19 123.0(9) 1_455 .
O21 C41 C19 113.1(9) . .
C41 O9 Co2 135.3(7) 1_655 .
C29 O18 Co1 156.5(8) 4_565 .
C16 O1 Co4 122.2(7) . .
C16 O2 Co2 125.5(6) . .
C16 O2 Co2 127.0(6) . 3_456
Co2 O2 Co2 101.2(3) . 3_456
C1 O3 Co2 124.4(7) . .
C1 O4 Co6 131.6(8) . .
C14 O5 Co6 145.6(9) . .
C14 O7 Co4 125.9(7) . .
C8 O10 Co1 124.4(7) . .
C8 O11 Co5 134.9(8) . .
C33 O19 Co1 134.8(7) . .
C33 O20 Co5 132.3(7) . .
C7 O12 Co5 145.0(8) . .
C7 O13 Co3 126.4(8) . .
C39 O17 Co1 125.3(7) . .
C39 O17 Co1 126.5(7) . 3_466
Co1 O17 Co1 101.3(3) . 3_466
C39 O16 Co3 120.4(7) . .
C29 O15 Co3 112.9(7) 2_456 .
Co3 O14 Co1 114.9(3) . .
Co3 O14 Co5 114.6(3) . .
Co1 O14 Co5 109.8(3) . .
Co4 O6 Co2 114.5(3) . .
Co4 O6 Co6 114.1(3) . .
Co2 O6 Co6 109.6(3) . .
C23 O8 Co4 112.3(7) 3_456 .
O19 Co1 O10 104.4(3) . .
O19 Co1 O18 88.1(3) . .
O10 Co1 O18 91.6(3) . .
O19 Co1 O14 97.6(3) . .
O10 Co1 O14 92.9(3) . .
O18 Co1 O14 171.6(3) . .
O19 Co1 O17 163.1(3) . .
O10 Co1 O17 90.1(3) . .
O18 Co1 O17 82.8(3) . .
O14 Co1 O17 90.2(3) . .
O19 Co1 O17 87.2(3) . 3_466
O10 Co1 O17 168.3(3) . 3_466
O18 Co1 O17 90.5(3) . 3_466
O14 Co1 O17 83.6(2) . 3_466
O17 Co1 O17 78.7(3) . 3_466
O9 Co2 O3 105.0(3) . .
O9 Co2 O6 96.1(3) . .
O3 Co2 O6 92.7(3) . .
O9 Co2 O22 88.7(3) . .
O3 Co2 O22 90.9(3) . .
O6 Co2 O22 173.0(3) . .
O9 Co2 O2 163.6(3) . .
O3 Co2 O2 89.6(3) . .
O6 Co2 O2 90.4(3) . .
O22 Co2 O2 83.6(3) . .
O9 Co2 O2 86.9(3) . 3_456
O3 Co2 O2 168.0(3) . 3_456
O6 Co2 O2 84.5(2) . 3_456
O22 Co2 O2 90.7(3) . 3_456
O2 Co2 O2 78.8(3) . 3_456
O16 Co3 O14 111.9(3) . .
O16 Co3 O13 101.6(4) . .
O14 Co3 O13 113.6(3) . .
O16 Co3 O15 112.8(4) . .
O14 Co3 O15 112.7(3) . .
O13 Co3 O15 103.5(4) . .
O1 Co4 O7 103.2(3) . .
O1 Co4 O8 115.0(4) . .
O7 Co4 O8 102.7(3) . .
O1 Co4 O6 111.4(3) . .
O7 Co4 O6 113.9(3) . .
O8 Co4 O6 110.3(3) . .
O20 Co5 O12 172.4(4) . .
O20 Co5 O14 90.7(3) . .
O12 Co5 O14 95.9(3) . .
O20 Co5 O11 97.6(4) . .
O12 Co5 O11 86.0(5) . .
O14 Co5 O11 91.6(3) . .
O20 Co5 O3W 83.8(4) . .
O12 Co5 O3W 89.6(4) . .
O14 Co5 O3W 174.3(4) . .
O11 Co5 O3W 90.4(4) . .
O20 Co5 O4W 88.5(4) . .
O12 Co5 O4W 87.8(5) . .
O14 Co5 O4W 88.9(4) . .
O11 Co5 O4W 173.8(5) . .
O3W Co5 O4W 89.7(5) . .
O21 Co6 O5 174.4(4) 1_655 .
O21 Co6 O4 96.5(4) 1_655 .
O5 Co6 O4 85.2(4) . .
O21 Co6 O6 89.8(3) 1_655 .
O5 Co6 O6 95.4(4) . .
O4 Co6 O6 93.5(3) . .
O21 Co6 O1W 83.7(5) 1_655 .
O5 Co6 O1W 90.9(5) . .
O4 Co6 O1W 93.0(4) . .
O6 Co6 O1W 171.3(5) . .
O21 Co6 O2W 90.0(4) 1_655 .
O5 Co6 O2W 88.4(5) . .
O4 Co6 O2W 173.6(4) . .
O6 Co6 O2W 86.3(4) . .
O1W Co6 O2W 87.9(5) . .
C41 O21 Co6 129.5(7) . 1_455
C37 C40 C36 120.2(10) . .
C37 C40 C39 122.3(10) . 1_655
C36 C40 C39 117.5(10) . 1_655

loop_
_geom_bond_atom_site_label_1
_geom_bond_atom_site_label_2
_geom_bond_distance
_geom_bond_site_symmetry_2
C1 O4 1.207(13) .
C1 O3 1.255(12) .
C1 C2 1.493(14) .
C2 C31 1.397(16) .
C2 C3 1.386(16) .
C3 C4 1.350(18) .
C4 C5 1.348(19) .
C5 C6 1.357(17) .
C6 C31 1.381(16) .
C6 C7 1.476(15) .
C7 O13 1.202(14) .
C7 O12 1.249(15) .
C8 O11 1.185(13) .
C8 O10 1.262(13) .
C8 C9 1.481(15) .
C9 C10 1.383(16) .
C9 C15 1.415(15) .
C10 C11 1.349(18) .
C11 C12 1.404(18) .
C12 C13 1.323(16) .
C13 C15 1.393(15) .
C13 C14 1.472(14) .
C14 O7 1.212(13) .
C14 O5 1.242(14) .
C16 O1 1.267(13) .
C16 O2 1.283(12) .
C16 C17 1.411(16) .
C17 C18 1.401(15) .
C17 C22 1.438(15) .
C18 C19 1.360(14) .
C19 C20 1.378(16) .
C19 C41 1.506(15) .
O22 C23 1.198(12) .
O22 Co2 2.094(7) .
C20 C21 1.443(19) .
C21 C22 1.341(19) .
C23 O8 1.260(13) 3_456
C23 C24 1.489(16) .
C24 C30 1.393(16) .
C24 C25 1.392(18) .
C25 C26 1.394(19) .
C26 C27 1.43(2) .
C27 C28 1.368(18) .
C28 C30 1.382(17) .
C28 C29 1.476(15) .
C29 O18 1.228(12) 4_566
C29 O15 1.250(13) 2_446
C32 C34 1.372(16) .
C32 C33 1.400(16) .
C32 C37 1.416(15) .
C33 O19 1.230(12) .
C33 O20 1.361(13) .
C34 C35 1.454(18) .
C35 C36 1.353(18) .
C36 C40 1.435(15) .
C37 C40 1.351(15) .
C39 O17 1.277(13) .
C39 O16 1.287(13) .
C39 C40 1.449(16) 1_455
C41 O9 1.204(12) 1_455
C41 O21 1.338(13) .
O9 C41 1.204(12) 1_655
O9 Co2 1.987(7) .
O18 C29 1.228(12) 4_565
O18 Co1 2.073(7) .
O1 Co4 1.945(7) .
O2 Co2 2.121(7) .
O2 Co2 2.245(6) 3_456
O3 Co2 2.005(7) .
O4 Co6 2.085(9) .
O5 Co6 2.054(11) .
O7 Co4 1.954(7) .
O10 Co1 2.011(7) .
O11 Co5 2.089(8) .
O19 Co1 1.991(8) .
O20 Co5 2.028(8) .
O12 Co5 2.046(9) .
O13 Co3 1.962(7) .
O17 Co1 2.129(7) .
O17 Co1 2.260(6) 3_466
O16 Co3 1.947(7) .
O15 C29 1.250(13) 2_456
O15 Co3 1.967(8) .
O14 Co3 1.948(6) .
O14 Co1 2.080(6) .
O14 Co5 2.086(6) .
O6 Co4 1.969(7) .
O6 Co2 2.077(7) .
O6 Co6 2.085(7) .
O8 C23 1.260(13) 3_456
O8 Co4 1.968(7) .
Co1 O17 2.259(7) 3_466
Co2 O2 2.245(6) 3_456
Co5 O3W 2.094(9) .
Co5 O4W 2.138(12) .
Co6 O21 2.016(8) 1_655
Co6 O1W 2.133(10) .
Co6 O2W 2.175(13) .
O21 Co6 2.016(8) 1_455
C40 C39 1.449(16) 1_655

loop_
_geom_torsion_atom_site_label_1
_geom_torsion_atom_site_label_2
_geom_torsion_atom_site_label_3
_geom_torsion_atom_site_label_4
_geom_torsion
_geom_torsion_site_symmetry_1
_geom_torsion_site_symmetry_4
O4 C1 C2 C31 9.0(16) . .
O3 C1 C2 C31 -168.9(10) . .
O4 C1 C2 C3 -169.4(12) . .
O3 C1 C2 C3 12.7(16) . .
C31 C2 C3 C4 4(2) . .
C1 C2 C3 C4 -177.1(13) . .
C2 C3 C4 C5 -2(2) . .
C3 C4 C5 C6 -1(2) . .
C4 C5 C6 C31 2(2) . .
C4 C5 C6 C7 -179.5(13) . .
C5 C6 C7 O13 -19.0(18) . .
C31 C6 C7 O13 159.2(12) . .
C5 C6 C7 O12 167.3(13) . .
C31 C6 C7 O12 -14.5(18) . .
O11 C8 C9 C10 -165.1(12) . .
O10 C8 C9 C10 14.6(16) . .
O11 C8 C9 C15 9.8(16) . .
O10 C8 C9 C15 -170.5(10) . .
C15 C9 C10 C11 6.0(19) . .
C8 C9 C10 C11 -179.1(12) . .
C9 C10 C11 C12 0(2) . .
C10 C11 C12 C13 -6(2) . .
C11 C12 C13 C15 5.5(18) . .
C11 C12 C13 C14 -178.1(12) . .
C12 C13 C14 O7 -11.7(17) . .
C15 C13 C14 O7 164.7(10) . .
C12 C13 C14 O5 167.6(12) . .
C15 C13 C14 O5 -16.0(15) . .
C12 C13 C15 C9 0.2(17) . .
C14 C13 C15 C9 -176.3(10) . .
C10 C9 C15 C13 -6.0(17) . .
C8 C9 C15 C13 178.8(10) . .
O1 C16 C17 C18 11.7(16) . .
O2 C16 C17 C18 -161.2(10) . .
O1 C16 C17 C22 -166.4(11) . .
O2 C16 C17 C22 20.7(16) . .
C16 C17 C18 C19 177.4(11) . .
C22 C17 C18 C19 -4.4(16) . .
C17 C18 C19 C20 -1.9(17) . .
C17 C18 C19 C41 -173.4(10) . .
C18 C19 C20 C21 5.5(19) . .
C41 C19 C20 C21 177.5(12) . .
C19 C20 C21 C22 -3(2) . .
C20 C21 C22 C17 -3(2) . .
C18 C17 C22 C21 6.8(18) . .
C16 C17 C22 C21 -174.9(13) . .
Co2 O22 C23 O8 -84(3) . 3_456
Co2 O22 C23 C24 97(3) . .
O22 C23 C24 C30 171.1(13) . .
O8 C23 C24 C30 -8.7(19) 3_456 .
O22 C23 C24 C25 -3(2) . .
O8 C23 C24 C25 177.7(15) 3_456 .
C30 C24 C25 C26 8(3) . .
C23 C24 C25 C26 -178.1(15) . .
C24 C25 C26 C27 -18(3) . .
C25 C26 C27 C28 23(2) . .
C26 C27 C28 C30 -17(2) . .
C26 C27 C28 C29 172.1(13) . .
C27 C28 C29 O18 -7(2) . 4_566
C30 C28 C29 O18 -177.8(13) . 4_566
C27 C28 C29 O15 174.7(13) . 2_446
C30 C28 C29 O15 4(2) . 2_446
C25 C24 C30 C28 -2(2) . .
C23 C24 C30 C28 -176.1(14) . .
C27 C28 C30 C24 7(2) . .
C29 C28 C30 C24 177.8(14) . .
C5 C6 C31 C2 -0.1(19) . .
C7 C6 C31 C2 -178.4(11) . .
C3 C2 C31 C6 -3.2(18) . .
C1 C2 C31 C6 178.4(11) . .
C34 C32 C33 O19 4.8(17) . .
C37 C32 C33 O19 175.3(10) . .
C34 C32 C33 O20 169.9(10) . .
C37 C32 C33 O20 -19.6(15) . .
C33 C32 C34 C35 176.1(12) . .
C37 C32 C34 C35 5.1(18) . .
C32 C34 C35 C36 -5(2) . .
C34 C35 C36 C40 0(2) . .
C34 C32 C37 C40 -0.1(16) . .
C33 C32 C37 C40 -170.4(10) . .
C18 C19 C41 O9 169.2(10) . 1_455
C20 C19 C41 O9 -2.8(16) . 1_455
C18 C19 C41 O21 -16.3(14) . .
C20 C19 C41 O21 171.8(10) . .
O2 C16 O1 Co4 -6.1(14) . .
C17 C16 O1 Co4 -178.9(7) . .
O1 C16 O2 Co2 65.6(12) . .
C17 C16 O2 Co2 -121.5(9) . .
O1 C16 O2 Co2 -81.2(11) . 3_456
C17 C16 O2 Co2 91.7(11) . 3_456
O4 C1 O3 Co2 2.6(16) . .
C2 C1 O3 Co2 -179.8(7) . .
O3 C1 O4 Co6 43.0(17) . .
C2 C1 O4 Co6 -134.6(9) . .
O7 C14 O5 Co6 6(2) . .
C13 C14 O5 Co6 -173.6(12) . .
O5 C14 O7 Co4 6.2(17) . .
C13 C14 O7 Co4 -174.6(7) . .
O11 C8 O10 Co1 0.5(16) . .
C9 C8 O10 Co1 -179.2(7) . .
O10 C8 O11 Co5 40.2(19) . .
C9 C8 O11 Co5 -140.2(9) . .
O20 C33 O19 Co1 32.1(15) . .
C32 C33 O19 Co1 -163.6(8) . .
O19 C33 O20 Co5 1.9(15) . .
C32 C33 O20 Co5 -163.9(7) . .
O13 C7 O12 Co5 -1(3) . .
C6 C7 O12 Co5 172.5(13) . .
O12 C7 O13 Co3 -0.4(19) . .
C6 C7 O13 Co3 -173.6(8) . .
O16 C39 O17 Co1 63.1(13) . .
C40 C39 O17 Co1 -122.8(9) 1_455 .
O16 C39 O17 Co1 -82.1(12) . 3_466
C40 C39 O17 Co1 92.0(11) 1_455 3_466
O17 C39 O16 Co3 -3.0(14) . .
C40 C39 O16 Co3 -177.3(7) 1_455 .
C33 O19 Co1 O10 -102.2(10) . .
C33 O19 Co1 O18 166.6(10) . .
C33 O19 Co1 O14 -7.2(11) . .
C33 O19 Co1 O17 109.4(13) . .
C33 O19 Co1 O17 76.0(10) . 3_466
C8 O10 Co1 O19 49.9(9) . .
C8 O10 Co1 O18 138.4(8) . .
C8 O10 Co1 O14 -48.6(8) . .
C8 O10 Co1 O17 -138.8(8) . .
C8 O10 Co1 O17 -121.0(13) . 3_466
C29 O18 Co1 O19 -1.2(19) 4_565 .
C29 O18 Co1 O10 -105.5(19) 4_565 .
C29 O18 Co1 O14 132(2) 4_565 .
C29 O18 Co1 O17 164.6(19) 4_565 .
C29 O18 Co1 O17 86.0(19) 4_565 3_466
Co3 O14 Co1 O19 -173.8(3) . .
Co5 O14 Co1 O19 -42.9(4) . .
Co3 O14 Co1 O10 -68.9(4) . .
Co5 O14 Co1 O10 62.0(3) . .
Co3 O14 Co1 O18 54(2) . .
Co5 O14 Co1 O18 -175.4(18) . .
Co3 O14 Co1 O17 21.2(3) . .
Co5 O14 Co1 O17 152.1(3) . .
Co3 O14 Co1 O17 99.9(3) . 3_466
Co5 O14 Co1 O17 -129.3(3) . 3_466
C39 O17 Co1 O19 173.8(10) . .
Co1 O17 Co1 O19 -34.1(11) 3_466 .
C39 O17 Co1 O10 24.2(8) . .
Co1 O17 Co1 O10 176.4(3) 3_466 .
C39 O17 Co1 O18 115.9(8) . .
Co1 O17 Co1 O18 -92.0(3) 3_466 .
C39 O17 Co1 O14 -68.6(8) . .
Co1 O17 Co1 O14 83.5(3) 3_466 .
C39 O17 Co1 O17 -152.1(9) . 3_466
Co1 O17 Co1 O17 0.0 3_466 3_466
C41 O9 Co2 O3 -96.0(10) 1_655 .
C41 O9 Co2 O6 -1.5(10) 1_655 .
C41 O9 Co2 O22 173.4(10) 1_655 .
C41 O9 Co2 O2 111.6(12) 1_655 .
C41 O9 Co2 O2 82.6(10) 1_655 3_456
C1 O3 Co2 O9 44.7(9) . .
C1 O3 Co2 O6 -52.4(8) . .
C1 O3 Co2 O22 133.6(8) . .
C1 O3 Co2 O2 -142.8(8) . .
C1 O3 Co2 O2 -128.6(12) . 3_456
Co4 O6 Co2 O9 -174.4(3) . .
Co6 O6 Co2 O9 -44.7(3) . .
Co4 O6 Co2 O3 -68.9(4) . .
Co6 O6 Co2 O3 60.7(3) . .
Co4 O6 Co2 O22 52(2) . .
Co6 O6 Co2 O22 -178(2) . .
Co4 O6 Co2 O2 20.7(3) . .
Co6 O6 Co2 O2 150.4(3) . .
Co4 O6 Co2 O2 99.4(3) . 3_456
Co6 O6 Co2 O2 -131.0(3) . 3_456
C23 O22 Co2 O9 -4(3) . .
C23 O22 Co2 O3 -109(3) . .
C23 O22 Co2 O6 130(3) . .
C23 O22 Co2 O2 162(3) . .
C23 O22 Co2 O2 83(3) . 3_456
C16 O2 Co2 O9 176.9(9) . .
Co2 O2 Co2 O9 -29.6(10) 3_456 .
C16 O2 Co2 O3 23.5(8) . .
Co2 O2 Co2 O3 177.0(3) 3_456 .
C16 O2 Co2 O6 -69.2(8) . .
Co2 O2 Co2 O6 84.3(3) 3_456 .
C16 O2 Co2 O22 114.5(8) . .
Co2 O2 Co2 O22 -92.0(3) 3_456 .
C16 O2 Co2 O2 -153.5(9) . 3_456
Co2 O2 Co2 O2 0.0 3_456 3_456
C39 O16 Co3 O14 -30.0(9) . .
C39 O16 Co3 O13 -151.5(8) . .
C39 O16 Co3 O15 98.3(8) . .
Co1 O14 Co3 O16 8.6(4) . .
Co5 O14 Co3 O16 -119.9(3) . .
Co1 O14 Co3 O13 122.9(4) . .
Co5 O14 Co3 O13 -5.6(5) . .
Co1 O14 Co3 O15 -119.8(4) . .
Co5 O14 Co3 O15 111.7(4) . .
C7 O13 Co3 O16 124.2(10) . .
C7 O13 Co3 O14 3.8(12) . .
C7 O13 Co3 O15 -118.7(11) . .
C29 O15 Co3 O16 -77.2(9) 2_456 .
C29 O15 Co3 O14 50.8(9) 2_456 .
C29 O15 Co3 O13 173.9(8) 2_456 .
C16 O1 Co4 O7 -150.0(8) . .
C16 O1 Co4 O8 99.0(8) . .
C16 O1 Co4 O6 -27.4(9) . .
C14 O7 Co4 O1 115.0(10) . .
C14 O7 Co4 O8 -125.1(10) . .
C14 O7 Co4 O6 -5.9(11) . .
C23 O8 Co4 O1 -76.1(9) 3_456 .
C23 O8 Co4 O7 172.6(8) 3_456 .
C23 O8 Co4 O6 50.8(9) 3_456 .
Co2 O6 Co4 O1 8.0(5) . .
Co6 O6 Co4 O1 -119.4(4) . .
Co2 O6 Co4 O7 124.2(4) . .
Co6 O6 Co4 O7 -3.2(5) . .
Co2 O6 Co4 O8 -120.9(4) . .
Co6 O6 Co4 O8 111.7(4) . .
C33 O20 Co5 O12 165(3) . .
C33 O20 Co5 O14 -45.5(9) . .
C33 O20 Co5 O11 46.2(9) . .
C33 O20 Co5 O3W 135.8(10) . .
C33 O20 Co5 O4W -134.3(10) . .
C7 O12 Co5 O20 148(2) . .
C7 O12 Co5 O14 -1.5(19) . .
C7 O12 Co5 O11 -92.7(19) . .
C7 O12 Co5 O3W 176.8(19) . .
C7 O12 Co5 O4W 87.1(19) . .
Co3 O14 Co5 O20 -171.9(4) . .
Co1 O14 Co5 O20 57.0(3) . .
Co3 O14 Co5 O12 4.2(5) . .
Co1 O14 Co5 O12 -126.8(4) . .
Co3 O14 Co5 O11 90.4(4) . .
Co1 O14 Co5 O11 -40.6(4) . .
Co3 O14 Co5 O3W -159(4) . .
Co1 O14 Co5 O3W 70(4) . .
Co3 O14 Co5 O4W -83.5(5) . .
Co1 O14 Co5 O4W 145.5(4) . .
C8 O11 Co5 O20 -104.2(12) . .
C8 O11 Co5 O12 82.4(12) . .
C8 O11 Co5 O14 -13.3(12) . .
C8 O11 Co5 O3W 172.0(12) . .
C8 O11 Co5 O4W 80(4) . .
C14 O5 Co6 O21 147(3) . 1_655
C14 O5 Co6 O4 -106.0(17) . .
C14 O5 Co6 O6 -12.9(17) . .
C14 O5 Co6 O1W 161.1(17) . .
C14 O5 Co6 O2W 73.2(17) . .
C1 O4 Co6 O21 -109.0(11) . 1_655
C1 O4 Co6 O5 76.4(11) . .
C1 O4 Co6 O6 -18.8(11) . .
C1 O4 Co6 O1W 167.1(11) . .
C1 O4 Co6 O2W 69(4) . .
Co4 O6 Co6 O21 -170.5(4) . 1_655
Co2 O6 Co6 O21 59.6(4) . 1_655
Co4 O6 Co6 O5 7.6(5) . .
Co2 O6 Co6 O5 -122.4(4) . .
Co4 O6 Co6 O4 93.1(4) . .
Co2 O6 Co6 O4 -36.8(4) . .
Co4 O6 Co6 O1W -129(2) . .
Co2 O6 Co6 O1W 101(3) . .
Co4 O6 Co6 O2W -80.5(5) . .
Co2 O6 Co6 O2W 149.6(4) . .
O9 C41 O21 Co6 10.9(15) 1_455 1_455
C19 C41 O21 Co6 -163.5(7) . 1_455
C32 C37 C40 C36 -5.6(16) . .
C32 C37 C40 C39 176.1(10) . 1_655
C35 C36 C40 C37 5.7(18) . .
C35 C36 C40 C39 -175.9(13) . 1_655

loop_
_platon_squeeze_void_nr
_platon_squeeze_void_average_x
_platon_squeeze_void_average_y
_platon_squeeze_void_average_z
_platon_squeeze_void_volume
_platon_squeeze_void_count_electrons
1 -0.004 -0.002 0.251 3816.9 1354.5
